data_7126795
loop_
_publ_author_name
'Lee, Kyounghoon'
'Lai, Po-Ni'
'Parveen, Riffat'
'Donahue, Courtney M.'
'Wymore, Mikayla M.'
'Massman, Blake A.'
'Vlaisavljevich, Bess'
'Teets, Thomas S.'
'Daly, Scott R.'

_publ_section_title
;
 Modifying the luminescent properties of a Cu(i) diphosphine complex using
 ligand-centered reactions in single crystals.
;
_journal_issue 64
_journal_name_full 'Chemical communications (Cambridge, England)'
_journal_page_first 9110
_journal_page_last 9113
_journal_paper_doi 10.1039/d0cc03427d
_journal_volume 56
_journal_year 2020
_chemical_formula_moiety 'C30 H32 B Cl Cu N3 P2'
_chemical_formula_sum 'C30 H32 B Cl Cu N3 P2'
_chemical_formula_weight 606.32
_space_group_crystal_system monoclinic
_space_group_IT_number 14
_space_group_name_Hall '-P 2yn'
_space_group_name_H-M_alt 'P 1 21/n 1'
_atom_sites_solution_hydrogens geom
_atom_sites_solution_primary direct
_audit_creation_date 2018-11-08
_audit_creation_method
;
Olex2 1.2
(compiled 2018.05.29 svn.r3508 for OlexSys, GUI svn.r5506)
;
_audit_update_record
;
2020-05-11 deposited with the CCDC.	2020-06-30 downloaded from the CCDC.
;
_cell_angle_alpha 90
_cell_angle_beta 105.131(5)
_cell_angle_gamma 90
_cell_formula_units_Z 4
_cell_length_a 12.4036(12)
_cell_length_b 19.0304(19)
_cell_length_c 12.5089(13)
_cell_measurement_reflns_used 9912
_cell_measurement_temperature 190(2)
_cell_measurement_theta_max 26.325
_cell_measurement_theta_min 2.32
_cell_volume 2850.3(5)
_computing_molecular_graphics 'Olex2 (Dolomanov et al., 2009)'
_computing_publication_material 'Olex2 (Dolomanov et al., 2009)'
_computing_structure_refinement 'ShelXL (Sheldrick, 2015)'
_computing_structure_solution 'ShelXT (Sheldrick, 2015)'
_diffrn_ambient_temperature 190.15
_diffrn_measured_fraction_theta_full 0.999
_diffrn_measured_fraction_theta_max 0.997
_diffrn_measurement_device_type 'Bruker-Nonius KappaCCD diffractometer'
_diffrn_radiation_type MoK\a
_diffrn_radiation_wavelength 0.71073
_diffrn_reflns_av_R_equivalents 0.0403
_diffrn_reflns_av_unetI/netI 0.0254
_diffrn_reflns_Laue_measured_fraction_full 0.999
_diffrn_reflns_Laue_measured_fraction_max 0.997
_diffrn_reflns_limit_h_max 15
_diffrn_reflns_limit_h_min -15
_diffrn_reflns_limit_k_max 23
_diffrn_reflns_limit_k_min -23
_diffrn_reflns_limit_l_max 11
_diffrn_reflns_limit_l_min -15
_diffrn_reflns_number 54620
_diffrn_reflns_point_group_measured_fraction_full 0.999
_diffrn_reflns_point_group_measured_fraction_max 0.997
_diffrn_reflns_theta_full 26.000
_diffrn_reflns_theta_max 26.423
_diffrn_reflns_theta_min 1.997
_exptl_absorpt_coefficient_mu 0.998
_exptl_absorpt_correction_T_max 0.7454
_exptl_absorpt_correction_T_min 0.6846
_exptl_absorpt_correction_type multi-scan
_exptl_absorpt_process_details
;
SADABS-2014/5 (Bruker,2014/5) was used for absorption correction.
wR2(int) was 0.0538 before and 0.0479 after correction.
The Ratio of minimum to maximum transmission is 0.9184.
The \l/2 correction factor is 0.00150.
;
_exptl_crystal_colour colourless
_exptl_crystal_colour_primary colourless
_exptl_crystal_density_diffrn 1.413
_exptl_crystal_description prism
_exptl_crystal_F_000 1256
_exptl_crystal_size_max 0.4
_exptl_crystal_size_mid 0.37
_exptl_crystal_size_min 0.3
_refine_diff_density_max 0.302
_refine_diff_density_min -0.398
_refine_diff_density_rms 0.069
_refine_ls_extinction_method none
_refine_ls_goodness_of_fit_ref 0.983
_refine_ls_hydrogen_treatment constr
_refine_ls_matrix_type full
_refine_ls_number_parameters 343
_refine_ls_number_reflns 5848
_refine_ls_number_restraints 0
_refine_ls_restrained_S_all 0.983
_refine_ls_R_factor_all 0.0444
_refine_ls_R_factor_gt 0.0309
_refine_ls_shift/su_max 0.002
_refine_ls_shift/su_mean 0.000
_refine_ls_structure_factor_coef Fsqd
_refine_ls_weighting_details 'w=1/[\s^2^(Fo^2^)+(0.1000P)^2^] where P=(Fo^2^+2Fc^2^)/3'
_refine_ls_weighting_scheme calc
_refine_ls_wR_factor_gt 0.1089
_refine_ls_wR_factor_ref 0.1261
_reflns_Friedel_coverage 0.000
_reflns_number_gt 4804
_reflns_number_total 5848
_reflns_threshold_expression 'I > 2\s(I)'
_cod_data_source_file d0cc03427d3.cif
_cod_data_source_block dal1658
_cod_depositor_comments 'Adding full bibliography for 7126794--7126796.cif.'
_cod_database_code 7126795
_shelx_shelxl_version_number 2016/4
_shelx_space_group_comment
;
The symmetry employed for this shelxl refinement is uniquely defined
by the following loop, which should always be used as a source of
symmetry information in preference to the above space-group names.
They are only intended as comments.
;
_shelx_estimated_absorpt_t_max 0.754
_shelx_estimated_absorpt_t_min 0.691
_olex2_refinement_description
;
1. Others
 Fixed Uiso: H1A(0.032) H1B(0.032) H2A(0.032) H2B(0.032) H3A(0.029) H3B(0.029)
 H4A(0.034) H4B(0.034) H5A(0.031) H5B(0.031) H6A(0.027) H6B(0.027) H12(0.045)
 H13(0.057) H14(0.056) H15(0.052) H16(0.038) H22(0.038) H23(0.052) H24(0.056)
 H25(0.048) H26(0.037) H32(0.039) H33(0.054) H34(0.054) H35(0.051) H36(0.039)
 H42(0.032) H43(0.043) H44(0.041) H45(0.044) H46(0.036)
 Fixed X: H1A(0.280254) H1B(0.41387) H2A(0.344169) H2B(0.280771) H3A(0.51646)
 H3B(0.443596) H4A(0.515185) H4B(0.613151) H5A(0.654343) H5B(0.646097)
 H6A(0.544732) H6B(0.461634) H12(0.459704) H13(0.519743) H14(0.399839)
 H15(0.22016) H16(0.161493) H22(0.161167) H23(-0.023904) H24(-0.168242) H25(-
 0.128242) H26(0.057046) H32(0.481266) H33(0.39569) H34(0.212928) H35(0.116291)
 H36(0.198847) H42(0.623601) H43(0.783977) H44(0.790594) H45(0.634283)
 H46(0.471261)
 Fixed Y: H1A(0.557322) H1B(0.554814) H2A(0.469412) H2B(0.529263)
 H3A(0.510312) H3B(0.507365) H4A(0.607531) H4B(0.580268) H5A(0.692883)
 H5B(0.696073) H6A(0.78961) H6B(0.737897) H12(0.703449) H13(0.664475)
 H14(0.600939) H15(0.575732) H16(0.609405) H22(0.626417) H23(0.608549)
 H24(0.634928) H25(0.684901) H26(0.706789) H32(0.922366) H33(0.980639)
 H34(0.953024) H35(0.867334) H36(0.809983) H42(0.765572) H43(0.819456)
 H44(0.940039) H45(1.008175) H46(0.954987)
 Fixed Z: H1A(0.40987) H1B(0.446455) H2A(0.309063) H2B(0.225883) H3A(0.302741)
 H3B(0.176619) H4A(0.091464) H4B(0.193463) H5A(0.259671) H5B(0.129641)
 H6A(0.177412) H6B(0.093844) H12(0.59199) H13(0.774736) H14(0.85253)
 H15(0.748902) H16(0.562966) H22(0.208671) H23(0.110872) H24(0.191402)
 H25(0.36736) H26(0.464104) H32(0.159454) H33(-0.005583) H34(-0.100881) H35(-
 0.032932) H36(0.132937) H42(0.406769) H43(0.516646) H44(0.539085)
 H45(0.460255) H46(0.35307)
;
_olex2_submission_special_instructions 'No special instructions were received'

loop_
_space_group_symop_operation_xyz
'x, y, z'
'-x+1/2, y+1/2, -z+1/2'
'-x, -y, -z'
'x-1/2, -y-1/2, z-1/2'

loop_
_atom_site_label
_atom_site_type_symbol
_atom_site_fract_x
_atom_site_fract_y
_atom_site_fract_z
_atom_site_U_iso_or_equiv
_atom_site_adp_type
_atom_site_occupancy
_atom_site_site_symmetry_order
_atom_site_calc_flag
_atom_site_refinement_flags_posn
_atom_site_refinement_flags_adp
_atom_site_refinement_flags_occupancy
_atom_site_disorder_assembly
_atom_site_disorder_group
Cu1 Cu 0.28607(2) 0.80620(2) 0.39739(2) 0.01940(12) Uani 1 1 d . . . . .
Cl1 Cl 0.19765(5) 0.89035(3) 0.45504(5) 0.02588(15) Uani 1 1 d . . . . .
P1 P 0.27107(5) 0.69218(3) 0.41601(5) 0.01769(15) Uani 1 1 d . . . . .
P2 P 0.40298(5) 0.81190(3) 0.29275(5) 0.01714(15) Uani 1 1 d . . . . .
N1 N 0.35233(14) 0.64202(9) 0.35629(14) 0.0187(4) Uani 1 1 d . . . . .
N2 N 0.44365(14) 0.73358(10) 0.25146(14) 0.0184(4) Uani 1 1 d . . . . .
N3 N 0.47202(15) 0.60591(9) 0.23642(15) 0.0198(4) Uani 1 1 d . . . . .
C1 C 0.3483(2) 0.56634(11) 0.3846(2) 0.0270(5) Uani 1 1 d . . . . .
H1A H 0.280254 0.557322 0.409870 0.032 Uiso 1 1 calc R . . . .
H1B H 0.413870 0.554814 0.446455 0.032 Uiso 1 1 calc R . . . .
C2 C 0.3476(2) 0.51918(12) 0.28716(19) 0.0266(5) Uani 1 1 d . . . . .
H2A H 0.344169 0.469412 0.309063 0.032 Uiso 1 1 calc R . . . .
H2B H 0.280771 0.529263 0.225883 0.032 Uiso 1 1 calc R . . . .
C3 C 0.4516(2) 0.53122(11) 0.24860(19) 0.0241(5) Uani 1 1 d . . . . .
H3A H 0.516460 0.510312 0.302741 0.029 Uiso 1 1 calc R . . . .
H3B H 0.443596 0.507365 0.176619 0.029 Uiso 1 1 calc R . . . .
C4 C 0.5528(2) 0.61550(13) 0.1706(2) 0.0280(5) Uani 1 1 d . . . . .
H4A H 0.515185 0.607531 0.091464 0.034 Uiso 1 1 calc R . . . .
H4B H 0.613151 0.580268 0.193463 0.034 Uiso 1 1 calc R . . . .
C5 C 0.6028(2) 0.68822(12) 0.1848(2) 0.0258(5) Uani 1 1 d . . . . .
H5A H 0.654343 0.692883 0.259671 0.031 Uiso 1 1 calc R . . . .
H5B H 0.646097 0.696073 0.129641 0.031 Uiso 1 1 calc R . . . .
C6 C 0.51131(19) 0.74203(12) 0.16965(19) 0.0221(5) Uani 1 1 d . . . . .
H6A H 0.544732 0.789610 0.177412 0.027 Uiso 1 1 calc R . . . .
H6B H 0.461634 0.737897 0.093844 0.027 Uiso 1 1 calc R . . . .
C11 C 0.30440(19) 0.65970(12) 0.55805(18) 0.0223(5) Uani 1 1 d . . . . .
C12 C 0.4109(2) 0.67638(15) 0.6228(2) 0.0376(6) Uani 1 1 d . . . . .
H12 H 0.459704 0.703449 0.591990 0.045 Uiso 1 1 calc R . . . .
C13 C 0.4463(3) 0.65384(17) 0.7319(2) 0.0472(8) Uani 1 1 d . . . . .
H13 H 0.519743 0.664475 0.774736 0.057 Uiso 1 1 calc R . . . .
C14 C 0.3755(3) 0.61627(17) 0.7778(2) 0.0464(8) Uani 1 1 d . . . . .
H14 H 0.399839 0.600939 0.852530 0.056 Uiso 1 1 calc R . . . .
C15 C 0.2697(3) 0.60076(16) 0.7162(2) 0.0435(7) Uani 1 1 d . . . . .
H15 H 0.220160 0.575732 0.748902 0.052 Uiso 1 1 calc R . . . .
C16 C 0.2343(2) 0.62154(14) 0.60576(19) 0.0318(6) Uani 1 1 d . . . . .
H16 H 0.161493 0.609405 0.562966 0.038 Uiso 1 1 calc R . . . .
C21 C 0.12823(18) 0.66612(12) 0.34845(18) 0.0208(5) Uani 1 1 d . . . . .
C22 C 0.1027(2) 0.63814(14) 0.2417(2) 0.0316(6) Uani 1 1 d . . . . .
H22 H 0.161167 0.626417 0.208671 0.038 Uiso 1 1 calc R . . . .
C23 C -0.0073(2) 0.62738(17) 0.1837(2) 0.0432(7) Uani 1 1 d . . . . .
H23 H -0.023904 0.608549 0.110872 0.052 Uiso 1 1 calc R . . . .
C24 C -0.0930(2) 0.64378(17) 0.2308(2) 0.0467(8) Uani 1 1 d . . . . .
H24 H -0.168242 0.634928 0.191402 0.056 Uiso 1 1 calc R . . . .
C25 C -0.0693(2) 0.67305(16) 0.3351(2) 0.0399(7) Uani 1 1 d . . . . .
H25 H -0.128242 0.684901 0.367360 0.048 Uiso 1 1 calc R . . . .
C26 C 0.0411(2) 0.68522(14) 0.3932(2) 0.0312(6) Uani 1 1 d . . . . .
H26 H 0.057046 0.706789 0.464104 0.037 Uiso 1 1 calc R . . . .
C31 C 0.34945(18) 0.85995(11) 0.16329(18) 0.0216(5) Uani 1 1 d . . . . .
C32 C 0.4067(2) 0.91095(14) 0.1210(2) 0.0324(6) Uani 1 1 d . . . . .
H32 H 0.481266 0.922366 0.159454 0.039 Uiso 1 1 calc R . . . .
C33 C 0.3558(3) 0.94568(16) 0.0226(2) 0.0453(7) Uani 1 1 d . . . . .
H33 H 0.395690 0.980639 -0.005583 0.054 Uiso 1 1 calc R . . . .
C34 C 0.2476(3) 0.92931(16) -0.0339(2) 0.0450(8) Uani 1 1 d . . . . .
H34 H 0.212928 0.953024 -0.100881 0.054 Uiso 1 1 calc R . . . .
C35 C 0.1905(2) 0.87889(15) 0.0066(2) 0.0421(7) Uani 1 1 d . . . . .
H35 H 0.116291 0.867334 -0.032932 0.051 Uiso 1 1 calc R . . . .
C36 C 0.2399(2) 0.84440(13) 0.1051(2) 0.0324(6) Uani 1 1 d . . . . .
H36 H 0.198847 0.809983 0.132937 0.039 Uiso 1 1 calc R . . . .
C41 C 0.53234(18) 0.85538(12) 0.36551(17) 0.0198(5) Uani 1 1 d . . . . .
C42 C 0.6254(2) 0.81510(12) 0.4166(2) 0.0270(5) Uani 1 1 d . . . . .
H42 H 0.623601 0.765572 0.406769 0.032 Uiso 1 1 calc R . . . .
C43 C 0.7209(2) 0.84721(15) 0.4819(2) 0.0360(6) Uani 1 1 d . . . . .
H43 H 0.783977 0.819456 0.516646 0.043 Uiso 1 1 calc R . . . .
C44 C 0.7244(2) 0.91833(15) 0.49629(19) 0.0340(6) Uani 1 1 d . . . . .
H44 H 0.790594 0.940039 0.539085 0.041 Uiso 1 1 calc R . . . .
C45 C 0.6321(2) 0.95878(14) 0.4489(2) 0.0367(6) Uani 1 1 d . . . . .
H45 H 0.634283 1.008175 0.460255 0.044 Uiso 1 1 calc R . . . .
C46 C 0.5353(2) 0.92715(13) 0.3843(2) 0.0298(5) Uani 1 1 d . . . . .
H46 H 0.471261 0.954987 0.353070 0.036 Uiso 1 1 calc R . . . .
B1 B 0.42134(19) 0.66178(13) 0.28195(19) 0.0166(5) Uani 1 1 d . . . . .

loop_
_atom_site_aniso_label
_atom_site_aniso_U_11
_atom_site_aniso_U_22
_atom_site_aniso_U_33
_atom_site_aniso_U_23
_atom_site_aniso_U_13
_atom_site_aniso_U_12
Cu1 0.01801(18) 0.01824(18) 0.02302(18) -0.00284(10) 0.00729(13) -0.00013(10)
Cl1 0.0280(3) 0.0223(3) 0.0288(3) -0.0026(2) 0.0099(2) 0.0053(2)
P1 0.0184(3) 0.0171(3) 0.0194(3) -0.0015(2) 0.0082(2) -0.0019(2)
P2 0.0166(3) 0.0154(3) 0.0209(3) -0.0004(2) 0.0074(2) -0.0004(2)
N1 0.0225(10) 0.0139(9) 0.0224(9) 0.0001(7) 0.0108(8) -0.0011(7)
N2 0.0165(9) 0.0209(9) 0.0202(9) -0.0003(8) 0.0091(7) -0.0007(7)
N3 0.0201(9) 0.0187(10) 0.0230(9) -0.0008(7) 0.0097(8) 0.0010(7)
C1 0.0410(14) 0.0141(11) 0.0288(12) 0.0025(9) 0.0144(11) -0.0019(10)
C2 0.0354(14) 0.0166(12) 0.0296(12) -0.0021(9) 0.0121(11) -0.0046(10)
C3 0.0305(13) 0.0145(11) 0.0276(12) -0.0036(9) 0.0084(10) 0.0004(9)
C4 0.0302(13) 0.0260(13) 0.0325(13) 0.0005(10) 0.0166(11) 0.0041(10)
C5 0.0189(12) 0.0315(14) 0.0311(13) -0.0009(10) 0.0139(10) 0.0020(9)
C6 0.0231(12) 0.0225(12) 0.0249(11) 0.0019(9) 0.0136(10) -0.0010(9)
C11 0.0266(12) 0.0217(12) 0.0190(11) -0.0054(9) 0.0063(9) 0.0023(9)
C12 0.0333(15) 0.0398(15) 0.0343(14) -0.0028(12) -0.0007(12) -0.0023(12)
C13 0.0451(17) 0.056(2) 0.0299(14) -0.0103(13) -0.0098(13) 0.0136(15)
C14 0.061(2) 0.057(2) 0.0194(12) 0.0035(12) 0.0072(13) 0.0309(16)
C15 0.0533(19) 0.0533(19) 0.0302(14) 0.0128(13) 0.0218(14) 0.0170(14)
C16 0.0343(14) 0.0379(15) 0.0258(12) 0.0051(11) 0.0126(11) 0.0046(11)
C21 0.0201(11) 0.0230(12) 0.0206(11) 0.0018(9) 0.0075(9) -0.0031(9)
C22 0.0248(13) 0.0410(15) 0.0289(13) -0.0065(11) 0.0066(10) 0.0016(11)
C23 0.0340(15) 0.0514(18) 0.0361(14) -0.0142(13) -0.0052(12) -0.0012(13)
C24 0.0228(14) 0.061(2) 0.0503(18) -0.0014(15) -0.0006(13) -0.0082(13)
C25 0.0212(13) 0.0582(18) 0.0420(16) 0.0036(14) 0.0115(12) 0.0028(13)
C26 0.0233(13) 0.0453(16) 0.0263(13) 0.0008(11) 0.0088(11) 0.0017(10)
C31 0.0237(12) 0.0185(11) 0.0216(11) -0.0011(9) 0.0044(9) 0.0053(9)
C32 0.0298(14) 0.0375(15) 0.0301(13) 0.0093(11) 0.0082(11) 0.0048(11)
C33 0.0555(19) 0.0437(17) 0.0405(16) 0.0204(13) 0.0193(14) 0.0174(14)
C34 0.059(2) 0.0452(18) 0.0248(13) 0.0027(12) 0.0008(13) 0.0274(15)
C35 0.0406(16) 0.0388(16) 0.0341(14) -0.0126(13) -0.0132(12) 0.0126(13)
C36 0.0286(13) 0.0263(14) 0.0360(14) -0.0068(11) -0.0027(11) 0.0026(11)
C41 0.0205(11) 0.0233(12) 0.0160(10) 0.0005(9) 0.0052(9) -0.0041(9)
C42 0.0291(13) 0.0246(13) 0.0241(12) 0.0024(9) 0.0013(10) 0.0008(10)
C43 0.0276(13) 0.0485(17) 0.0257(13) 0.0003(12) -0.0045(11) 0.0020(12)
C44 0.0317(14) 0.0470(17) 0.0211(12) -0.0087(11) 0.0029(10) -0.0147(12)
C45 0.0409(15) 0.0296(14) 0.0378(14) -0.0129(12) 0.0069(12) -0.0110(12)
C46 0.0282(13) 0.0254(13) 0.0343(13) -0.0047(10) 0.0058(11) -0.0019(10)
B1 0.0121(11) 0.0197(13) 0.0167(11) -0.0015(9) 0.0017(9) -0.0017(9)

loop_
_atom_type_symbol
_atom_type_description
_atom_type_scat_dispersion_real
_atom_type_scat_dispersion_imag
_atom_type_scat_source
C C 0.0033 0.0016 'International Tables Vol C Tables 4.2.6.8 and 6.1.1.4'
H H 0.0000 0.0000 'International Tables Vol C Tables 4.2.6.8 and 6.1.1.4'
B B 0.0013 0.0007 'International Tables Vol C Tables 4.2.6.8 and 6.1.1.4'
Cl Cl 0.1484 0.1585 'International Tables Vol C Tables 4.2.6.8 and 6.1.1.4'
Cu Cu 0.3201 1.2651 'International Tables Vol C Tables 4.2.6.8 and 6.1.1.4'
N N 0.0061 0.0033 'International Tables Vol C Tables 4.2.6.8 and 6.1.1.4'
P P 0.1023 0.0942 'International Tables Vol C Tables 4.2.6.8 and 6.1.1.4'

loop_
_geom_angle_atom_site_label_1
_geom_angle_atom_site_label_2
_geom_angle_atom_site_label_3
_geom_angle
_geom_angle_site_symmetry_1
_geom_angle_site_symmetry_3
_geom_angle_publ_flag
Cl1 Cu1 P1 129.09(3) . . ?
Cl1 Cu1 P2 129.20(2) . . ?
P2 Cu1 P1 101.52(2) . . ?
N1 P1 Cu1 115.65(7) . . ?
N1 P1 C11 103.22(9) . . ?
N1 P1 C21 105.09(10) . . ?
C11 P1 Cu1 115.75(7) . . ?
C21 P1 Cu1 108.60(8) . . ?
C21 P1 C11 107.78(10) . . ?
N2 P2 Cu1 115.67(6) . . ?
N2 P2 C31 103.76(9) . . ?
N2 P2 C41 104.94(10) . . ?
C31 P2 Cu1 114.17(8) . . ?
C41 P2 Cu1 110.92(7) . . ?
C41 P2 C31 106.51(10) . . ?
C1 N1 P1 112.27(14) . . ?
B1 N1 P1 130.29(16) . . ?
B1 N1 C1 117.43(18) . . ?
C6 N2 P2 112.29(14) . . ?
B1 N2 P2 130.47(15) . . ?
B1 N2 C6 117.24(18) . . ?
C3 N3 C4 110.08(17) . . ?
B1 N3 C3 125.28(19) . . ?
B1 N3 C4 124.65(18) . . ?
N1 C1 H1A 109.2 . . ?
N1 C1 H1B 109.2 . . ?
N1 C1 C2 112.09(18) . . ?
H1A C1 H1B 107.9 . . ?
C2 C1 H1A 109.2 . . ?
C2 C1 H1B 109.2 . . ?
C1 C2 H2A 109.7 . . ?
C1 C2 H2B 109.7 . . ?
H2A C2 H2B 108.2 . . ?
C3 C2 C1 110.05(19) . . ?
C3 C2 H2A 109.7 . . ?
C3 C2 H2B 109.7 . . ?
N3 C3 C2 111.59(18) . . ?
N3 C3 H3A 109.3 . . ?
N3 C3 H3B 109.3 . . ?
C2 C3 H3A 109.3 . . ?
C2 C3 H3B 109.3 . . ?
H3A C3 H3B 108.0 . . ?
N3 C4 H4A 109.3 . . ?
N3 C4 H4B 109.3 . . ?
N3 C4 C5 111.67(19) . . ?
H4A C4 H4B 107.9 . . ?
C5 C4 H4A 109.3 . . ?
C5 C4 H4B 109.3 . . ?
C4 C5 H5A 109.7 . . ?
C4 C5 H5B 109.7 . . ?
H5A C5 H5B 108.2 . . ?
C6 C5 C4 109.63(19) . . ?
C6 C5 H5A 109.7 . . ?
C6 C5 H5B 109.7 . . ?
N2 C6 C5 112.42(18) . . ?
N2 C6 H6A 109.1 . . ?
N2 C6 H6B 109.1 . . ?
C5 C6 H6A 109.1 . . ?
C5 C6 H6B 109.1 . . ?
H6A C6 H6B 107.9 . . ?
C12 C11 P1 115.37(19) . . ?
C16 C11 P1 126.19(18) . . ?
C16 C11 C12 118.4(2) . . ?
C11 C12 H12 119.7 . . ?
C13 C12 C11 120.7(3) . . ?
C13 C12 H12 119.7 . . ?
C12 C13 H13 120.0 . . ?
C14 C13 C12 120.0(3) . . ?
C14 C13 H13 120.0 . . ?
C13 C14 H14 119.9 . . ?
C13 C14 C15 120.1(2) . . ?
C15 C14 H14 119.9 . . ?
C14 C15 H15 119.9 . . ?
C14 C15 C16 120.3(3) . . ?
C16 C15 H15 119.9 . . ?
C11 C16 C15 120.4(3) . . ?
C11 C16 H16 119.8 . . ?
C15 C16 H16 119.8 . . ?
C22 C21 P1 119.88(17) . . ?
C26 C21 P1 120.44(18) . . ?
C26 C21 C22 118.7(2) . . ?
C21 C22 H22 119.8 . . ?
C23 C22 C21 120.3(2) . . ?
C23 C22 H22 119.8 . . ?
C22 C23 H23 119.8 . . ?
C24 C23 C22 120.5(3) . . ?
C24 C23 H23 119.8 . . ?
C23 C24 H24 120.1 . . ?
C25 C24 C23 119.9(2) . . ?
C25 C24 H24 120.1 . . ?
C24 C25 H25 120.0 . . ?
C24 C25 C26 120.0(3) . . ?
C26 C25 H25 120.0 . . ?
C21 C26 C25 120.6(2) . . ?
C21 C26 H26 119.7 . . ?
C25 C26 H26 119.7 . . ?
C32 C31 P2 125.79(18) . . ?
C32 C31 C36 118.4(2) . . ?
C36 C31 P2 115.82(18) . . ?
C31 C32 H32 119.7 . . ?
C31 C32 C33 120.7(3) . . ?
C33 C32 H32 119.7 . . ?
C32 C33 H33 120.0 . . ?
C34 C33 C32 120.0(3) . . ?
C34 C33 H33 120.0 . . ?
C33 C34 H34 120.1 . . ?
C35 C34 C33 119.9(3) . . ?
C35 C34 H34 120.1 . . ?
C34 C35 H35 119.7 . . ?
C34 C35 C36 120.6(3) . . ?
C36 C35 H35 119.7 . . ?
C31 C36 H36 119.8 . . ?
C35 C36 C31 120.4(3) . . ?
C35 C36 H36 119.8 . . ?
C42 C41 P2 119.64(17) . . ?
C46 C41 P2 120.88(17) . . ?
C46 C41 C42 118.9(2) . . ?
C41 C42 H42 119.9 . . ?
C43 C42 C41 120.2(2) . . ?
C43 C42 H42 119.9 . . ?
C42 C43 H43 119.8 . . ?
C44 C43 C42 120.3(2) . . ?
C44 C43 H43 119.8 . . ?
C43 C44 H44 119.9 . . ?
C43 C44 C45 120.2(2) . . ?
C45 C44 H44 119.9 . . ?
C44 C45 H45 120.0 . . ?
C44 C45 C46 120.0(2) . . ?
C46 C45 H45 120.0 . . ?
C41 C46 C45 120.3(2) . . ?
C41 C46 H46 119.9 . . ?
C45 C46 H46 119.9 . . ?
N2 B1 N1 125.8(2) . . ?
N3 B1 N1 116.9(2) . . ?
N3 B1 N2 117.28(19) . . ?

loop_
_geom_bond_atom_site_label_1
_geom_bond_atom_site_label_2
_geom_bond_distance
_geom_bond_site_symmetry_2
_geom_bond_publ_flag
Cu1 Cl1 2.1681(6) . ?
Cu1 P1 2.1953(6) . ?
Cu1 P2 2.1952(6) . ?
P1 N1 1.6965(18) . ?
P1 C11 1.824(2) . ?
P1 C21 1.821(2) . ?
P2 N2 1.6968(19) . ?
P2 C31 1.827(2) . ?
P2 C41 1.823(2) . ?
N1 C1 1.487(3) . ?
N1 B1 1.468(3) . ?
N2 C6 1.492(3) . ?
N2 B1 1.464(3) . ?
N3 C3 1.459(3) . ?
N3 C4 1.464(3) . ?
N3 B1 1.427(3) . ?
C1 H1A 0.9900 . ?
C1 H1B 0.9900 . ?
C1 C2 1.512(3) . ?
C2 H2A 0.9900 . ?
C2 H2B 0.9900 . ?
C2 C3 1.507(3) . ?
C3 H3A 0.9900 . ?
C3 H3B 0.9900 . ?
C4 H4A 0.9900 . ?
C4 H4B 0.9900 . ?
C4 C5 1.508(3) . ?
C5 H5A 0.9900 . ?
C5 H5B 0.9900 . ?
C5 C6 1.504(3) . ?
C6 H6A 0.9900 . ?
C6 H6B 0.9900 . ?
C11 C12 1.394(3) . ?
C11 C16 1.383(3) . ?
C12 H12 0.9500 . ?
C12 C13 1.388(4) . ?
C13 H13 0.9500 . ?
C13 C14 1.370(5) . ?
C14 H14 0.9500 . ?
C14 C15 1.370(4) . ?
C15 H15 0.9500 . ?
C15 C16 1.393(4) . ?
C16 H16 0.9500 . ?
C21 C22 1.395(3) . ?
C21 C26 1.389(3) . ?
C22 H22 0.9500 . ?
C22 C23 1.383(4) . ?
C23 H23 0.9500 . ?
C23 C24 1.379(4) . ?
C24 H24 0.9500 . ?
C24 C25 1.378(4) . ?
C25 H25 0.9500 . ?
C25 C26 1.392(4) . ?
C26 H26 0.9500 . ?
C31 C32 1.386(3) . ?
C31 C36 1.396(3) . ?
C32 H32 0.9500 . ?
C32 C33 1.395(4) . ?
C33 H33 0.9500 . ?
C33 C34 1.379(4) . ?
C34 H34 0.9500 . ?
C34 C35 1.367(4) . ?
C35 H35 0.9500 . ?
C35 C36 1.389(4) . ?
C36 H36 0.9500 . ?
C41 C42 1.394(3) . ?
C41 C46 1.385(3) . ?
C42 H42 0.9500 . ?
C42 C43 1.393(3) . ?
C43 H43 0.9500 . ?
C43 C44 1.365(4) . ?
C44 H44 0.9500 . ?
C44 C45 1.378(4) . ?
C45 H45 0.9500 . ?
C45 C46 1.396(3) . ?
C46 H46 0.9500 . ?

loop_
_geom_torsion_atom_site_label_1
_geom_torsion_atom_site_label_2
_geom_torsion_atom_site_label_3
_geom_torsion_atom_site_label_4
_geom_torsion
_geom_torsion_site_symmetry_1
_geom_torsion_site_symmetry_2
_geom_torsion_site_symmetry_3
_geom_torsion_site_symmetry_4
_geom_torsion_publ_flag
Cu1 P1 N1 C1 172.72(13) . . . . ?
Cu1 P1 N1 B1 -8.6(2) . . . . ?
Cu1 P1 C11 C12 -57.0(2) . . . . ?
Cu1 P1 C11 C16 122.3(2) . . . . ?
Cu1 P1 C21 C22 98.5(2) . . . . ?
Cu1 P1 C21 C26 -69.9(2) . . . . ?
Cu1 P2 N2 C6 172.85(12) . . . . ?
Cu1 P2 N2 B1 -6.1(2) . . . . ?
Cu1 P2 C31 C32 133.2(2) . . . . ?
Cu1 P2 C31 C36 -44.84(19) . . . . ?
Cu1 P2 C41 C42 98.48(18) . . . . ?
Cu1 P2 C41 C46 -72.3(2) . . . . ?
P1 N1 C1 C2 141.14(18) . . . . ?
P1 N1 B1 N2 6.7(3) . . . . ?
P1 N1 B1 N3 -173.96(15) . . . . ?
P1 C11 C12 C13 -179.2(2) . . . . ?
P1 C11 C16 C15 -179.0(2) . . . . ?
P1 C21 C22 C23 -170.9(2) . . . . ?
P1 C21 C26 C25 172.0(2) . . . . ?
P2 N2 C6 C5 143.75(17) . . . . ?
P2 N2 B1 N1 2.1(3) . . . . ?
P2 N2 B1 N3 -177.21(15) . . . . ?
P2 C31 C32 C33 -178.1(2) . . . . ?
P2 C31 C36 C35 178.86(19) . . . . ?
P2 C41 C42 C43 -173.38(19) . . . . ?
P2 C41 C46 C45 174.02(19) . . . . ?
N1 P1 C11 C12 70.4(2) . . . . ?
N1 P1 C11 C16 -110.3(2) . . . . ?
N1 P1 C21 C22 -25.8(2) . . . . ?
N1 P1 C21 C26 165.81(19) . . . . ?
N1 C1 C2 C3 59.8(3) . . . . ?
N2 P2 C31 C32 -100.0(2) . . . . ?
N2 P2 C31 C36 81.94(19) . . . . ?
N2 P2 C41 C42 -27.1(2) . . . . ?
N2 P2 C41 C46 162.06(18) . . . . ?
N3 C4 C5 C6 -49.1(3) . . . . ?
C1 N1 B1 N2 -174.68(19) . . . . ?
C1 N1 B1 N3 4.6(3) . . . . ?
C1 C2 C3 N3 -48.0(3) . . . . ?
C3 N3 C4 C5 -162.50(19) . . . . ?
C3 N3 B1 N1 6.7(3) . . . . ?
C3 N3 B1 N2 -173.95(18) . . . . ?
C4 N3 C3 C2 -164.16(19) . . . . ?
C4 N3 B1 N1 -173.12(19) . . . . ?
C4 N3 B1 N2 6.2(3) . . . . ?
C4 C5 C6 N2 60.1(3) . . . . ?
C6 N2 B1 N1 -176.81(19) . . . . ?
C6 N2 B1 N3 3.9(3) . . . . ?
C11 P1 N1 C1 45.29(17) . . . . ?
C11 P1 N1 B1 -136.07(19) . . . . ?
C11 P1 C21 C22 -135.4(2) . . . . ?
C11 P1 C21 C26 56.2(2) . . . . ?
C11 C12 C13 C14 -1.6(4) . . . . ?
C12 C11 C16 C15 0.3(4) . . . . ?
C12 C13 C14 C15 0.1(5) . . . . ?
C13 C14 C15 C16 1.6(4) . . . . ?
C14 C15 C16 C11 -1.8(4) . . . . ?
C16 C11 C12 C13 1.4(4) . . . . ?
C21 P1 N1 C1 -67.55(16) . . . . ?
C21 P1 N1 B1 111.09(19) . . . . ?
C21 P1 C11 C12 -178.78(19) . . . . ?
C21 P1 C11 C16 0.6(2) . . . . ?
C21 C22 C23 C24 -0.4(5) . . . . ?
C22 C21 C26 C25 3.5(4) . . . . ?
C22 C23 C24 C25 1.9(5) . . . . ?
C23 C24 C25 C26 -0.7(5) . . . . ?
C24 C25 C26 C21 -2.0(4) . . . . ?
C26 C21 C22 C23 -2.4(4) . . . . ?
C31 P2 N2 C6 47.02(16) . . . . ?
C31 P2 N2 B1 -131.93(19) . . . . ?
C31 P2 C41 C42 -136.74(19) . . . . ?
C31 P2 C41 C46 52.4(2) . . . . ?
C31 C32 C33 C34 -0.2(4) . . . . ?
C32 C31 C36 C35 0.7(4) . . . . ?
C32 C33 C34 C35 -0.1(4) . . . . ?
C33 C34 C35 C36 0.7(4) . . . . ?
C34 C35 C36 C31 -1.0(4) . . . . ?
C36 C31 C32 C33 -0.1(4) . . . . ?
C41 P2 N2 C6 -64.59(16) . . . . ?
C41 P2 N2 B1 116.46(19) . . . . ?
C41 P2 C31 C32 10.4(2) . . . . ?
C41 P2 C31 C36 -167.61(17) . . . . ?
C41 C42 C43 C44 -0.2(4) . . . . ?
C42 C41 C46 C45 3.1(4) . . . . ?
C42 C43 C44 C45 1.9(4) . . . . ?
C43 C44 C45 C46 -1.2(4) . . . . ?
C44 C45 C46 C41 -1.4(4) . . . . ?
C46 C41 C42 C43 -2.4(4) . . . . ?
B1 N1 C1 C2 -37.7(3) . . . . ?
B1 N2 C6 C5 -37.1(3) . . . . ?
B1 N3 C3 C2 16.0(3) . . . . ?
B1 N3 C4 C5 17.3(3) . . . . ?
